data_7024032
loop_
_publ_author_name
'Becker, Jan M.'
'Barker, James'
'Clarkson, Guy J.'
'van Gorkum, Remy'
'Johal, Gursharon K.'
'Walton, Richard I.'
'Scott, Peter'

_publ_section_title
;
 Chirality and diastereoselection in the mu-oxo diiron complexes
 L(2)Fe-O-FeL(2) (L = bidentate salicylaldiminato).
;
_journal_issue 9
_journal_name_full 'Dalton transactions (Cambridge, England : 2003)'
_journal_page_first 2309
_journal_page_last 2326
_journal_paper_doi 10.1039/b905706d
_journal_volume 39
_journal_year 2010
_chemical_formula_sum 'C56.7 H37.4 Cl1.4 Fe2 N8 O5'
_chemical_formula_weight 1072.08
_chemical_name_systematic
;
?
;
_space_group_IT_number 15
_symmetry_cell_setting monoclinic
_symmetry_space_group_name_Hall '-C 2yc'
_symmetry_space_group_name_H-M 'C 1 2/c 1'
_atom_sites_solution_hydrogens geom
_atom_sites_solution_primary direct
_atom_sites_solution_secondary difmap
_audit_creation_method SHELXL-97
_cell_angle_alpha 90.00
_cell_angle_beta 95.862(2)
_cell_angle_gamma 90.00
_cell_formula_units_Z 4
_cell_length_a 9.4335(4)
_cell_length_b 27.2257(9)
_cell_length_c 20.5051(8)
_cell_measurement_reflns_used 4088
_cell_measurement_temperature 273(2)
_cell_measurement_theta_max 68.00
_cell_measurement_theta_min 2.80
_cell_volume 5238.9(3)
_computing_cell_refinement 'SAINT (Siemens, 1995)'
_computing_data_collection 'SMART (Siemens, 1994)'
_computing_data_reduction 'SAINT (Siemens, 1995)'
_computing_molecular_graphics 'SHELXTL (Sheldrick, 1997)'
_computing_publication_material 'SHELXTL (Sheldrick, 1997)'
_computing_structure_refinement 'SHELXL-97 (Sheldrick, 1997)'
_computing_structure_solution 'SHELXS-97 (Sheldrick, 1990)'
_diffrn_ambient_temperature 273(2)
_diffrn_detector_area_resol_mean 8.192
_diffrn_measured_fraction_theta_full 0.957
_diffrn_measured_fraction_theta_max 0.957
_diffrn_measurement_device_type 'Siemens SMART diffractometer'
_diffrn_measurement_method '\w scans'
_diffrn_radiation_monochromator graphite
_diffrn_radiation_source 'fine-focus sealed tube'
_diffrn_radiation_type CuK\a
_diffrn_radiation_wavelength 1.54178
_diffrn_reflns_av_R_equivalents 0.0364
_diffrn_reflns_av_sigmaI/netI 0.0342
_diffrn_reflns_limit_h_max 10
_diffrn_reflns_limit_h_min -10
_diffrn_reflns_limit_k_max 30
_diffrn_reflns_limit_k_min -32
_diffrn_reflns_limit_l_max 24
_diffrn_reflns_limit_l_min -22
_diffrn_reflns_number 16491
_diffrn_reflns_theta_full 65.97
_diffrn_reflns_theta_max 65.97
_diffrn_reflns_theta_min 3.25
_diffrn_standards_decay_% nil
_exptl_absorpt_coefficient_mu 5.556
_exptl_absorpt_correction_T_max 0.3372
_exptl_absorpt_correction_T_min 0.2100
_exptl_absorpt_correction_type multi-scan
_exptl_absorpt_process_details 'SADABS (Sheldrick, 1997)'
_exptl_crystal_colour purple
_exptl_crystal_density_diffrn 1.359
_exptl_crystal_density_method 'not measured'
_exptl_crystal_description block
_exptl_crystal_F_000 2198
_exptl_crystal_size_max 0.40
_exptl_crystal_size_mid 0.40
_exptl_crystal_size_min 0.25
_refine_diff_density_max 1.091
_refine_diff_density_min -0.393
_refine_diff_density_rms 0.060
_refine_ls_extinction_method none
_refine_ls_goodness_of_fit_ref 1.053
_refine_ls_hydrogen_treatment constr
_refine_ls_matrix_type full
_refine_ls_number_parameters 335
_refine_ls_number_reflns 4370
_refine_ls_number_restraints 18
_refine_ls_restrained_S_all 1.230
_refine_ls_R_factor_all 0.0479
_refine_ls_R_factor_gt 0.0416
_refine_ls_shift/su_max 0.000
_refine_ls_shift/su_mean 0.000
_refine_ls_structure_factor_coef Fsqd
_refine_ls_weighting_details 'calc w=1/[\s^2^(Fo^2^)+(0.0566P)^2^+9.2610P] where P=(Fo^2^+2Fc^2^)/3'
_refine_ls_weighting_scheme calc
_refine_ls_wR_factor_gt 0.1090
_refine_ls_wR_factor_ref 0.1130
_reflns_number_gt 3886
_reflns_number_total 4370
_reflns_threshold_expression >2sigma(I)
_cod_data_source_file b905706d.txt
_cod_data_source_block jb5
_cod_depositor_comments
;
The following automatic conversions were performed:

'_symmetry_cell_setting' value 'Monoclinic' changed to 'monoclinic'
according to /home/saulius/struct/CIF-dictionaries/cif_core.dic
dictionary named 'cif_core.dic' version 2.4.2 from 2011-04-26.

Automatic conversion script
Id: cif_fix_values 1891 2012-01-12 08:04:46Z andrius 
;
_cod_original_sg_symbol_H-M C2/c
_cod_original_formula_sum 'C56.70 H37.40 Cl1.40 Fe2 N8 O5'
_cod_database_code 7024032

loop_
_symmetry_equiv_pos_as_xyz
'x, y, z'
'-x, y, -z+1/2'
'x+1/2, y+1/2, z'
'-x+1/2, y+1/2, -z+1/2'
'-x, -y, -z'
'x, -y, z-1/2'
'-x+1/2, -y+1/2, -z'
'x+1/2, -y+1/2, z-1/2'

loop_
_atom_site_label
_atom_site_type_symbol
_atom_site_fract_x
_atom_site_fract_y
_atom_site_fract_z
_atom_site_U_iso_or_equiv
_atom_site_adp_type
_atom_site_occupancy
_atom_site_symmetry_multiplicity
_atom_site_calc_flag
_atom_site_refinement_flags
O5 O 0.5000 0.37652(10) 0.2500 0.0274(7) Uani 1 2 d S
Fe1 Fe 0.31088(5) 0.378593(15) 0.25055(2) 0.01982(16) Uani 1 1 d .
O1 O 0.2348(3) 0.44094(8) 0.26912(10) 0.0338(5) Uani 1 1 d .
O2 O 0.2147(2) 0.31794(8) 0.23152(10) 0.0319(5) Uani 1 1 d .
N1 N 0.2801(3) 0.35894(8) 0.35037(11) 0.0202(5) Uani 1 1 d .
N2 N 0.2633(3) 0.39437(9) 0.14761(12) 0.0224(5) Uani 1 1 d .
C1 C 0.2006(3) 0.46308(11) 0.32202(15) 0.0261(7) Uani 1 1 d .
C2 C 0.1734(4) 0.51400(12) 0.31990(17) 0.0330(8) Uani 1 1 d U
H2A H 0.1778 0.5309 0.2808 0.040 Uiso 1 1 calc R
C3 C 0.1405(4) 0.53906(12) 0.37437(17) 0.0347(8) Uani 1 1 d .
H3A H 0.1261 0.5728 0.3719 0.042 Uiso 1 1 calc R
C4 C 0.1285(3) 0.51468(12) 0.43337(16) 0.0310(7) Uani 1 1 d .
H4A H 0.1056 0.5319 0.4700 0.037 Uiso 1 1 calc R
C5 C 0.1509(3) 0.46478(11) 0.43649(15) 0.0265(7) Uani 1 1 d .
H5A H 0.1409 0.4483 0.4754 0.032 Uiso 1 1 calc R
C6 C 0.1886(3) 0.43817(10) 0.38192(14) 0.0231(6) Uani 1 1 d .
C7 C 0.2241(3) 0.38720(11) 0.39150(14) 0.0225(6) Uani 1 1 d .
H7A H 0.2050 0.3732 0.4310 0.027 Uiso 1 1 calc R
C8 C 0.3124(3) 0.30954(10) 0.37022(13) 0.0213(6) Uani 1 1 d .
C9 C 0.4434(3) 0.29026(11) 0.35864(16) 0.0286(7) Uani 1 1 d .
H9A H 0.5066 0.3092 0.3373 0.034 Uiso 1 1 calc R
C10 C 0.4810(3) 0.24311(12) 0.37866(16) 0.0309(7) Uani 1 1 d .
H10A H 0.5700 0.2306 0.3719 0.037 Uiso 1 1 calc R
C11 C 0.3841(3) 0.21452(10) 0.40905(15) 0.0244(7) Uani 1 1 d .
C12 C 0.2506(3) 0.23316(11) 0.41849(16) 0.0286(7) Uani 1 1 d .
H12A H 0.1854 0.2138 0.4379 0.034 Uiso 1 1 calc R
C13 C 0.2150(3) 0.28047(11) 0.39908(15) 0.0271(7) Uani 1 1 d .
H13A H 0.1256 0.2929 0.4053 0.032 Uiso 1 1 calc R
C14 C 0.4230(3) 0.16591(11) 0.43178(16) 0.0288(7) Uani 1 1 d .
C15 C 0.1836(3) 0.29203(11) 0.17794(15) 0.0251(6) Uani 1 1 d .
C16 C 0.1451(4) 0.24234(11) 0.18364(16) 0.0316(7) Uani 1 1 d .
H16A H 0.1414 0.2287 0.2250 0.038 Uiso 1 1 calc R
N14 N 0.4567(3) 0.12780(10) 0.45169(16) 0.0394(7) Uani 1 1 d .
C17 C 0.1131(4) 0.21368(12) 0.12891(17) 0.0340(8) Uani 1 1 d .
H17A H 0.0887 0.1809 0.1339 0.041 Uiso 1 1 calc R
C18 C 0.1165(3) 0.23301(12) 0.06612(17) 0.0320(7) Uani 1 1 d .
H18A H 0.0949 0.2134 0.0293 0.038 Uiso 1 1 calc R
C19 C 0.1522(3) 0.28144(12) 0.05944(15) 0.0282(7) Uani 1 1 d .
H19A H 0.1542 0.2945 0.0176 0.034 Uiso 1 1 calc R
C20 C 0.1861(3) 0.31207(11) 0.11445(15) 0.0244(6) Uani 1 1 d .
C21 C 0.2236(3) 0.36232(11) 0.10294(14) 0.0235(6) Uani 1 1 d .
H21A H 0.2188 0.3726 0.0595 0.028 Uiso 1 1 calc R
C22 C 0.3024(3) 0.44205(10) 0.12595(14) 0.0227(6) Uani 1 1 d .
C23 C 0.4330(3) 0.44848(12) 0.10164(16) 0.0328(8) Uani 1 1 d .
H23A H 0.4939 0.4219 0.0987 0.039 Uiso 1 1 calc R
C24 C 0.4723(4) 0.49470(12) 0.08176(17) 0.0341(8) Uani 1 1 d .
H24A H 0.5603 0.4993 0.0659 0.041 Uiso 1 1 calc R
C25 C 0.3802(4) 0.53402(11) 0.08549(15) 0.0284(7) Uani 1 1 d .
C26 C 0.2507(4) 0.52745(11) 0.11045(15) 0.0304(7) Uani 1 1 d .
H26A H 0.1897 0.5540 0.1133 0.036 Uiso 1 1 calc R
C27 C 0.2117(3) 0.48161(11) 0.13120(15) 0.0265(7) Uani 1 1 d .
H27A H 0.1253 0.4773 0.1486 0.032 Uiso 1 1 calc R
C28 C 0.4177(4) 0.58153(12) 0.06090(16) 0.0349(8) Uani 1 1 d .
N28 N 0.4456(4) 0.61899(11) 0.03993(17) 0.0497(9) Uani 1 1 d .
Cl1 Cl 0.6528(3) 0.62142(6) 0.27304(10) 0.0868(6) Uani 0.70 1 d PU
C01 C 0.5000 0.5861(5) 0.2500 0.090(3) Uani 0.70 2 d SPU
H01B H 0.5185 0.5651 0.2136 0.109 Uiso 0.35 1 calc PR
H01C H 0.4815 0.5651 0.2864 0.109 Uiso 0.35 1 calc PR

loop_
_atom_site_aniso_label
_atom_site_aniso_U_11
_atom_site_aniso_U_22
_atom_site_aniso_U_33
_atom_site_aniso_U_23
_atom_site_aniso_U_13
_atom_site_aniso_U_12
O5 0.0341(18) 0.0260(16) 0.0225(16) 0.000 0.0052(12) 0.000
Fe1 0.0266(3) 0.0156(2) 0.0177(3) -0.00009(17) 0.00483(18) 0.00075(17)
O1 0.0565(15) 0.0234(11) 0.0237(12) 0.0033(9) 0.0142(10) 0.0122(10)
O2 0.0465(14) 0.0254(11) 0.0234(11) -0.0001(9) 0.0015(9) -0.0100(10)
N1 0.0249(13) 0.0171(12) 0.0192(12) 0.0018(10) 0.0041(9) 0.0008(10)
N2 0.0253(14) 0.0200(12) 0.0220(13) 0.0030(10) 0.0036(10) 0.0019(10)
C1 0.0311(17) 0.0217(15) 0.0265(16) 0.0002(12) 0.0071(12) 0.0048(12)
C2 0.046(2) 0.0214(15) 0.0335(18) 0.0049(13) 0.0126(14) 0.0058(14)
C3 0.041(2) 0.0195(16) 0.045(2) -0.0022(14) 0.0112(15) 0.0047(14)
C4 0.0334(18) 0.0282(17) 0.0321(18) -0.0099(13) 0.0069(13) 0.0040(13)
C5 0.0276(17) 0.0287(16) 0.0237(16) -0.0014(13) 0.0053(12) 0.0027(13)
C6 0.0243(16) 0.0205(15) 0.0246(16) -0.0005(12) 0.0032(12) 0.0019(12)
C7 0.0247(16) 0.0233(15) 0.0200(15) 0.0027(12) 0.0044(12) -0.0010(12)
C8 0.0261(16) 0.0189(14) 0.0187(15) 0.0005(11) 0.0014(11) 0.0008(12)
C9 0.0288(17) 0.0224(15) 0.0361(18) 0.0076(13) 0.0097(13) -0.0006(13)
C10 0.0267(17) 0.0255(16) 0.0418(19) 0.0058(14) 0.0094(14) 0.0052(13)
C11 0.0296(17) 0.0172(14) 0.0259(16) 0.0020(12) 0.0007(12) 0.0002(12)
C12 0.0300(18) 0.0206(15) 0.0365(18) 0.0057(13) 0.0098(13) -0.0037(13)
C13 0.0265(17) 0.0225(15) 0.0332(17) 0.0051(13) 0.0080(13) 0.0026(12)
C14 0.0308(18) 0.0219(16) 0.0342(18) 0.0007(13) 0.0049(13) -0.0005(13)
C15 0.0254(16) 0.0230(15) 0.0271(16) -0.0020(13) 0.0033(12) -0.0031(12)
C16 0.0370(19) 0.0252(16) 0.0328(18) 0.0028(13) 0.0048(14) -0.0058(14)
N14 0.0485(19) 0.0214(15) 0.0487(19) 0.0060(13) 0.0060(14) 0.0034(13)
C17 0.0337(19) 0.0249(16) 0.044(2) -0.0045(14) 0.0075(15) -0.0045(13)
C18 0.0299(18) 0.0306(17) 0.0360(18) -0.0125(14) 0.0057(14) -0.0047(14)
C19 0.0287(18) 0.0317(17) 0.0246(16) -0.0043(13) 0.0044(13) -0.0007(13)
C20 0.0217(16) 0.0233(15) 0.0282(16) -0.0013(12) 0.0024(12) 0.0010(12)
C21 0.0245(16) 0.0265(15) 0.0196(15) 0.0014(12) 0.0029(11) 0.0013(12)
C22 0.0291(17) 0.0202(15) 0.0181(15) 0.0037(11) -0.0015(11) -0.0001(12)
C23 0.0307(18) 0.0280(17) 0.041(2) 0.0108(14) 0.0080(14) 0.0084(14)
C24 0.0285(18) 0.0345(18) 0.040(2) 0.0111(15) 0.0048(14) -0.0017(14)
C25 0.0382(19) 0.0218(16) 0.0237(16) 0.0037(12) -0.0036(13) -0.0049(13)
C26 0.0401(19) 0.0215(16) 0.0292(17) 0.0014(13) 0.0021(14) 0.0050(13)
C27 0.0277(17) 0.0237(16) 0.0285(17) 0.0025(12) 0.0042(12) 0.0020(12)
C28 0.044(2) 0.0273(18) 0.0325(18) 0.0002(14) -0.0009(15) -0.0071(15)
N28 0.070(2) 0.0286(17) 0.050(2) 0.0053(14) 0.0047(17) -0.0133(15)
Cl1 0.1480(16) 0.0467(9) 0.0657(10) 0.0177(7) 0.0103(10) 0.0116(9)
C01 0.098(4) 0.085(4) 0.087(4) 0.000 0.001(2) 0.000

loop_
_atom_type_symbol
_atom_type_description
_atom_type_scat_dispersion_real
_atom_type_scat_dispersion_imag
_atom_type_scat_source
C C 0.0181 0.0091 'International Tables Vol C Tables 4.2.6.8 and 6.1.1.4'
H H 0.0000 0.0000 'International Tables Vol C Tables 4.2.6.8 and 6.1.1.4'
N N 0.0311 0.0180 'International Tables Vol C Tables 4.2.6.8 and 6.1.1.4'
O O 0.0492 0.0322 'International Tables Vol C Tables 4.2.6.8 and 6.1.1.4'
Cl Cl 0.3639 0.7018 'International Tables Vol C Tables 4.2.6.8 and 6.1.1.4'
Fe Fe -1.1336 3.1974 'International Tables Vol C Tables 4.2.6.8 and 6.1.1.4'

loop_
_geom_angle_atom_site_label_1
_geom_angle_atom_site_label_2
_geom_angle_atom_site_label_3
_geom_angle
_geom_angle_site_symmetry_1
Fe1 O5 Fe1 176.38(18) 2_655
O5 Fe1 O1 115.36(12) .
O5 Fe1 O2 115.24(12) .
O1 Fe1 O2 129.40(11) .
O5 Fe1 N2 96.23(7) .
O1 Fe1 N2 88.46(9) .
O2 Fe1 N2 85.70(9) .
O5 Fe1 N1 103.23(7) .
O1 Fe1 N1 86.63(9) .
O2 Fe1 N1 82.66(9) .
N2 Fe1 N1 160.19(9) .
C1 O1 Fe1 135.12(19) .
C15 O2 Fe1 134.3(2) .
C7 N1 C8 117.6(2) .
C7 N1 Fe1 124.96(19) .
C8 N1 Fe1 117.17(17) .
C21 N2 C22 117.2(2) .
C21 N2 Fe1 125.1(2) .
C22 N2 Fe1 116.73(18) .
O1 C1 C2 119.1(3) .
O1 C1 C6 123.1(3) .
C2 C1 C6 117.8(3) .
C3 C2 C1 121.3(3) .
C3 C2 H2A 119.3 .
C1 C2 H2A 119.3 .
C2 C3 C4 121.0(3) .
C2 C3 H3A 119.5 .
C4 C3 H3A 119.5 .
C5 C4 C3 119.0(3) .
C5 C4 H4A 120.5 .
C3 C4 H4A 120.5 .
C4 C5 C6 121.4(3) .
C4 C5 H5A 119.3 .
C6 C5 H5A 119.3 .
C5 C6 C1 119.4(3) .
C5 C6 C7 117.6(3) .
C1 C6 C7 122.9(3) .
N1 C7 C6 126.2(3) .
N1 C7 H7A 116.9 .
C6 C7 H7A 116.9 .
C9 C8 C13 119.8(3) .
C9 C8 N1 118.4(3) .
C13 C8 N1 121.7(3) .
C10 C9 C8 120.4(3) .
C10 C9 H9A 119.8 .
C8 C9 H9A 119.8 .
C9 C10 C11 119.4(3) .
C9 C10 H10A 120.3 .
C11 C10 H10A 120.3 .
C12 C11 C10 120.2(3) .
C12 C11 C14 119.7(3) .
C10 C11 C14 120.1(3) .
C13 C12 C11 119.9(3) .
C13 C12 H12A 120.1 .
C11 C12 H12A 120.1 .
C12 C13 C8 120.1(3) .
C12 C13 H13A 119.9 .
C8 C13 H13A 119.9 .
N14 C14 C11 177.7(4) .
O2 C15 C16 118.9(3) .
O2 C15 C20 122.7(3) .
C16 C15 C20 118.4(3) .
C17 C16 C15 121.0(3) .
C17 C16 H16A 119.5 .
C15 C16 H16A 119.5 .
C16 C17 C18 121.0(3) .
C16 C17 H17A 119.5 .
C18 C17 H17A 119.5 .
C19 C18 C17 119.0(3) .
C19 C18 H18A 120.5 .
C17 C18 H18A 120.5 .
C18 C19 C20 121.7(3) .
C18 C19 H19A 119.1 .
C20 C19 H19A 119.1 .
C19 C20 C15 118.9(3) .
C19 C20 C21 118.0(3) .
C15 C20 C21 123.1(3) .
N2 C21 C20 125.7(3) .
N2 C21 H21A 117.1 .
C20 C21 H21A 117.1 .
C27 C22 C23 120.5(3) .
C27 C22 N2 120.0(3) .
C23 C22 N2 119.5(3) .
C24 C23 C22 119.7(3) .
C24 C23 H23A 120.2 .
C22 C23 H23A 120.2 .
C23 C24 C25 119.8(3) .
C23 C24 H24A 120.1 .
C25 C24 H24A 120.1 .
C26 C25 C24 120.2(3) .
C26 C25 C28 120.1(3) .
C24 C25 C28 119.7(3) .
C27 C26 C25 120.3(3) .
C27 C26 H26A 119.9 .
C25 C26 H26A 119.9 .
C26 C27 C22 119.5(3) .
C26 C27 H27A 120.2 .
C22 C27 H27A 120.2 .
N28 C28 C25 178.3(4) .
Cl1 C01 Cl1 113.6(7) 2_655
Cl1 C01 H01B 108.8 2_655
Cl1 C01 H01B 108.8 .
Cl1 C01 H01C 108.8 2_655
Cl1 C01 H01C 108.8 .
H01B C01 H01C 107.7 .

loop_
_geom_bond_atom_site_label_1
_geom_bond_atom_site_label_2
_geom_bond_distance
_geom_bond_site_symmetry_2
O5 Fe1 1.7861(5) 2_655
O5 Fe1 1.7861(5) .
Fe1 O1 1.897(2) .
Fe1 O2 1.905(2) .
Fe1 N2 2.156(2) .
Fe1 N1 2.164(2) .
O1 C1 1.310(4) .
O2 C15 1.313(4) .
N1 C7 1.293(4) .
N1 C8 1.429(4) .
N2 C21 1.293(4) .
N2 C22 1.432(4) .
C1 C2 1.410(4) .
C1 C6 1.418(4) .
C2 C3 1.371(5) .
C2 H2A 0.9300 .
C3 C4 1.395(5) .
C3 H3A 0.9300 .
C4 C5 1.375(4) .
C4 H4A 0.9300 .
C5 C6 1.409(4) .
C5 H5A 0.9300 .
C6 C7 1.436(4) .
C7 H7A 0.9300 .
C8 C9 1.385(4) .
C8 C13 1.390(4) .
C9 C10 1.383(4) .
C9 H9A 0.9300 .
C10 C11 1.395(4) .
C10 H10A 0.9300 .
C11 C12 1.390(4) .
C11 C14 1.438(4) .
C12 C13 1.380(4) .
C12 H12A 0.9300 .
C13 H13A 0.9300 .
C14 N14 1.148(4) .
C15 C16 1.409(4) .
C15 C20 1.414(4) .
C16 C17 1.375(5) .
C16 H16A 0.9300 .
C17 C18 1.394(5) .
C17 H17A 0.9300 .
C18 C19 1.371(5) .
C18 H18A 0.9300 .
C19 C20 1.413(4) .
C19 H19A 0.9300 .
C20 C21 1.438(4) .
C21 H21A 0.9300 .
C22 C27 1.386(4) .
C22 C23 1.387(4) .
C23 C24 1.385(5) .
C23 H23A 0.9300 .
C24 C25 1.386(5) .
C24 H24A 0.9300 .
C25 C26 1.383(5) .
C25 C28 1.445(4) .
C26 C27 1.381(4) .
C26 H26A 0.9300 .
C27 H27A 0.9300 .
C28 N28 1.148(4) .
Cl1 C01 1.757(7) .
C01 Cl1 1.757(7) 2_655
C01 H01B 0.9700 .
C01 H01C 0.9700 .
